data_4503446
loop_
_publ_author_name
'Zhang, Wen-Hua'
'Lang, Jian-Ping'
'Zhang, Yong'
'Abrahams, Brendan F.'

_publ_section_title
;
 Stepwise Guest Exchange in a Cluster-Supported Three-Dimensional Host
;
_journal_issue 2
_journal_name_full 'Crystal Growth &amp; Design'
_journal_page_first 399
_journal_paper_doi 10.1021/cg701131t
_journal_volume 8
_journal_year 2008
_chemical_formula_moiety 'C28 H28 Cu4 Mo N6 S4, C6 N, C2 N'
_chemical_formula_sum 'C36 H28 Cu4 Mo N8 S4'
_chemical_formula_weight 1051.00
_chemical_name_systematic
; 
 ? 
;
_space_group_IT_number 13
_symmetry_cell_setting monoclinic
_symmetry_space_group_name_Hall '-P 2yc'
_symmetry_space_group_name_H-M 'P 1 2/c 1'
_atom_sites_solution_hydrogens geom
_atom_sites_solution_primary direct
_atom_sites_solution_secondary difmap
_audit_creation_method SHELXL-97
_cell_angle_alpha 90.00
_cell_angle_beta 98.18(3)
_cell_angle_gamma 90.00
_cell_formula_units_Z 2
_cell_length_a 9.6250(19)
_cell_length_b 11.780(2)
_cell_length_c 18.714(4)
_cell_measurement_reflns_used 5081
_cell_measurement_temperature 193(2)
_cell_measurement_theta_max 25.3
_cell_measurement_theta_min 3.0
_cell_volume 2100.3(7)
_computing_structure_refinement 'SHELXL-97 (Sheldrick, 1997)'
_computing_structure_solution 'SHELXS-97 (Sheldrick, 1990)'
_diffrn_ambient_temperature 193(2)
_diffrn_measured_fraction_theta_full 0.975
_diffrn_measured_fraction_theta_max 0.975
_diffrn_measurement_device_type 'Rigaku Mercury'
_diffrn_measurement_method \w
_diffrn_radiation_monochromator graphite
_diffrn_radiation_source 'fine-focus sealed tube'
_diffrn_radiation_type MoK\a
_diffrn_radiation_wavelength 0.71073
_diffrn_reflns_av_R_equivalents 0.0438
_diffrn_reflns_av_sigmaI/netI 0.0417
_diffrn_reflns_limit_h_max 10
_diffrn_reflns_limit_h_min -11
_diffrn_reflns_limit_k_max 13
_diffrn_reflns_limit_k_min -14
_diffrn_reflns_limit_l_max 21
_diffrn_reflns_limit_l_min -22
_diffrn_reflns_number 16854
_diffrn_reflns_theta_full 25.35
_diffrn_reflns_theta_max 25.35
_diffrn_reflns_theta_min 3.07
_diffrn_standards_decay_% 0
_diffrn_standards_interval_count 0
_diffrn_standards_interval_time 0
_diffrn_standards_number 0
_exptl_absorpt_coefficient_mu 2.517
_exptl_absorpt_correction_T_max 0.7869
_exptl_absorpt_correction_T_min 0.3135
_exptl_absorpt_correction_type multi-scan
_exptl_absorpt_process_details 'Jacobson, R. (1998) Private communication.'
_exptl_crystal_colour black
_exptl_crystal_density_diffrn 1.662
_exptl_crystal_density_method 'not measured'
_exptl_crystal_description block
_exptl_crystal_F_000 1044
_exptl_crystal_size_max 0.60
_exptl_crystal_size_mid 0.30
_exptl_crystal_size_min 0.10
_refine_diff_density_max 1.335
_refine_diff_density_min -2.997
_refine_diff_density_rms 0.202
_refine_ls_extinction_method none
_refine_ls_goodness_of_fit_ref 1.115
_refine_ls_hydrogen_treatment constr
_refine_ls_matrix_type full
_refine_ls_number_parameters 204
_refine_ls_number_reflns 3762
_refine_ls_number_restraints 21
_refine_ls_restrained_S_all 1.170
_refine_ls_R_factor_all 0.0860
_refine_ls_R_factor_gt 0.0745
_refine_ls_shift/su_max 0.000
_refine_ls_shift/su_mean 0.000
_refine_ls_structure_factor_coef Fsqd
_refine_ls_weighting_details 'calc w=1/[\s^2^(Fo^2^)+(0.1142P)^2^+17.9690P] where P=(Fo^2^+2Fc^2^)/3'
_refine_ls_weighting_scheme calc
_refine_ls_wR_factor_gt 0.2105
_refine_ls_wR_factor_ref 0.2231
_reflns_number_gt 3261
_reflns_number_total 3762
_reflns_threshold_expression >2sigma(I)
_cod_data_source_file cg701131t-file003.cif
_cod_data_source_block t
_cod_original_cell_volume 2100.2(7)
_cod_original_sg_symbol_H-M 'P 2/c'
_cod_database_code 4503446

loop_
_symmetry_equiv_pos_as_xyz
'x, y, z'
'-x, y, -z+1/2'
'-x, -y, -z'
'x, -y, z-1/2'

loop_
_atom_site_label
_atom_site_type_symbol
_atom_site_fract_x
_atom_site_fract_y
_atom_site_fract_z
_atom_site_U_iso_or_equiv
_atom_site_adp_type
_atom_site_occupancy
_atom_site_symmetry_multiplicity
_atom_site_calc_flag
_atom_site_refinement_flags
_atom_site_disorder_assembly
_atom_site_disorder_group
Mo1 Mo -1.0000 0.62851(8) -0.2500 0.0185(3) Uani 1 2 d S . .
Cu1 Cu -0.71963(11) 0.63013(9) -0.21110(6) 0.0276(3) Uani 1 1 d . . .
Cu2 Cu -0.96388(12) 0.62744(9) -0.39052(5) 0.0293(3) Uani 1 1 d . . .
S1 S -0.8804(2) 0.73477(19) -0.16362(11) 0.0263(5) Uani 1 1 d . . .
S2 S -0.8474(2) 0.5216(2) -0.29901(11) 0.0277(5) Uani 1 1 d . . .
N1 N -0.9983(9) 0.5314(8) -0.4757(4) 0.037(2) Uani 0.50 1 d P . .
C1 C -0.9983(9) 0.5314(8) -0.4757(4) 0.037(2) Uani 0.50 1 d P . .
N3 N -0.6198(7) 0.5113(6) -0.1374(4) 0.0292(17) Uani 1 1 d . . .
N4 N -0.1368(8) -0.2328(6) -0.0684(4) 0.0298(17) Uani 1 1 d . . .
C2 C -0.5542(9) 0.7058(7) -0.2409(5) 0.035(2) Uani 0.50 1 d P . .
N2 N -0.5542(9) 0.7058(7) -0.2409(5) 0.035(2) Uani 0.50 1 d P . .
C3 C -0.4809(10) 0.5023(10) -0.1250(6) 0.049(3) Uani 1 1 d . . .
H3 H -0.4272 0.5529 -0.1497 0.059 Uiso 1 1 calc R . .
C4 C -0.4097(11) 0.4243(10) -0.0789(6) 0.051(3) Uani 1 1 d . . .
H4 H -0.3101 0.4217 -0.0724 0.061 Uiso 1 1 calc R . .
C5 C -0.4843(10) 0.3503(7) -0.0424(5) 0.030(2) Uani 1 1 d . . .
C6 C -0.6275(12) 0.3615(10) -0.0535(7) 0.057(3) Uani 1 1 d . . .
H6 H -0.6834 0.3143 -0.0278 0.068 Uiso 1 1 calc R . .
C7 C -0.6913(11) 0.4413(10) -0.1018(7) 0.053(3) Uani 1 1 d . . .
H7 H -0.7909 0.4456 -0.1096 0.063 Uiso 1 1 calc R . .
C8 C -0.4093(12) 0.2634(8) 0.0092(5) 0.042(2) Uani 1 1 d . . .
H8A H -0.4710 0.2415 0.0449 0.050 Uiso 1 1 calc R . .
H8B H -0.3233 0.2980 0.0357 0.050 Uiso 1 1 calc R . .
C9 C -0.3695(12) 0.1577(8) -0.0300(6) 0.043(2) Uani 1 1 d . . .
H9A H -0.4555 0.1234 -0.0566 0.051 Uiso 1 1 calc R . .
H9B H -0.3077 0.1797 -0.0657 0.051 Uiso 1 1 calc R . .
C10 C -0.2957(13) 0.0713(9) 0.0206(5) 0.048(3) Uani 1 1 d . . .
H10A H -0.3614 0.0466 0.0538 0.057 Uiso 1 1 calc R . .
H10B H -0.2157 0.1093 0.0503 0.057 Uiso 1 1 calc R . .
C11 C -0.2405(10) -0.0336(8) -0.0122(5) 0.036(2) Uani 1 1 d . . .
C12 C -0.2906(13) -0.0731(9) -0.0798(6) 0.051(3) Uani 1 1 d . . .
H12 H -0.3637 -0.0332 -0.1089 0.061 Uiso 1 1 calc R . .
C13 C -0.2359(12) -0.1702(9) -0.1060(5) 0.045(3) Uani 1 1 d . . .
H13 H -0.2713 -0.1936 -0.1537 0.054 Uiso 1 1 calc R . .
C14 C -0.0898(11) -0.1956(9) -0.0024(5) 0.043(2) Uani 1 1 d . . .
H14 H -0.0225 -0.2409 0.0269 0.051 Uiso 1 1 calc R . .
C15 C -0.1328(10) -0.0935(8) 0.0273(5) 0.041(2) Uani 1 1 d . . .
H15 H -0.0890 -0.0669 0.0729 0.050 Uiso 1 1 calc R . .
N5 N 0.5834(10) -0.0093(8) 0.2288(5) 0.128 Uiso 0.50 1 d PRDU A -1
C16 C 0.4996(14) -0.0790(11) 0.2478(8) 0.129 Uiso 1 2 d SGDU A -1
C17 C 0.514(2) -0.1935(11) 0.2327(13) 0.129 Uiso 0.50 1 d PGDU A -1
C18 C 0.422(2) -0.2723(11) 0.2552(16) 0.129 Uiso 0.50 1 d PGDU A -1
C19 C 0.3151(13) -0.2366(16) 0.2926(14) 0.129 Uiso 0.50 1 d PGDU A -1
C20 C 0.3005(11) -0.1220(18) 0.3077(11) 0.129 Uiso 0.50 1 d PGDU A -1
C21 C 0.3927(13) -0.0432(14) 0.2853(10) 0.129 Uiso 0.50 1 d PGDU A -1
C23 C 0.0000 -0.2452(19) 0.2500 0.117 Uiso 1 2 d SD . .
C22 C 0.0000 -0.1266(18) 0.2500 0.117 Uiso 1 2 d SD . .
N6 N 0.0000 -0.0203(17) 0.2500 0.117 Uiso 1 2 d SD . .

loop_
_atom_site_aniso_label
_atom_site_aniso_U_11
_atom_site_aniso_U_22
_atom_site_aniso_U_33
_atom_site_aniso_U_23
_atom_site_aniso_U_13
_atom_site_aniso_U_12
Mo1 0.0140(5) 0.0249(6) 0.0166(5) 0.000 0.0023(4) 0.000
Cu1 0.0168(6) 0.0355(7) 0.0299(6) -0.0017(4) 0.0011(4) 0.0030(4)
Cu2 0.0316(7) 0.0375(7) 0.0198(6) -0.0042(4) 0.0067(4) -0.0077(5)
S1 0.0199(11) 0.0338(12) 0.0243(11) -0.0075(8) 0.0005(8) 0.0005(8)
S2 0.0217(12) 0.0333(12) 0.0288(11) -0.0061(9) 0.0059(9) 0.0027(8)
N1 0.038(5) 0.047(6) 0.025(4) -0.003(3) 0.006(4) -0.013(4)
C1 0.038(5) 0.047(6) 0.025(4) -0.003(3) 0.006(4) -0.013(4)
N3 0.025(4) 0.033(4) 0.030(4) 0.002(3) 0.007(3) 0.006(3)
N4 0.031(4) 0.037(4) 0.022(4) 0.000(3) 0.007(3) 0.010(3)
C2 0.029(5) 0.037(5) 0.039(5) 0.001(4) 0.002(4) -0.002(3)
N2 0.029(5) 0.037(5) 0.039(5) 0.001(4) 0.002(4) -0.002(3)
C3 0.020(5) 0.070(8) 0.060(7) 0.031(6) 0.011(5) 0.007(5)
C4 0.029(6) 0.062(7) 0.065(7) 0.024(6) 0.019(5) 0.018(5)
C5 0.037(5) 0.025(4) 0.026(4) -0.002(4) 0.003(4) 0.009(4)
C6 0.038(7) 0.058(7) 0.077(9) 0.031(6) 0.017(6) 0.000(5)
C7 0.026(6) 0.057(7) 0.074(8) 0.034(6) 0.002(5) 0.000(5)
C8 0.056(7) 0.031(5) 0.037(5) -0.003(4) 0.000(5) 0.008(5)
C9 0.053(7) 0.028(5) 0.044(6) 0.000(4) 0.000(5) 0.011(5)
C10 0.063(7) 0.043(6) 0.033(5) -0.007(5) -0.007(5) 0.017(5)
C11 0.042(6) 0.036(5) 0.030(5) -0.004(4) 0.001(4) 0.004(4)
C12 0.062(7) 0.044(6) 0.041(6) -0.006(5) -0.009(5) 0.026(5)
C13 0.068(7) 0.037(6) 0.028(5) -0.006(4) -0.002(5) 0.014(5)
C14 0.042(6) 0.043(6) 0.041(6) -0.001(5) 0.002(5) 0.013(5)
C15 0.041(6) 0.041(6) 0.040(6) -0.011(4) -0.003(4) 0.013(5)

loop_
_atom_type_symbol
_atom_type_description
_atom_type_scat_dispersion_real
_atom_type_scat_dispersion_imag
_atom_type_scat_source
C C 0.0033 0.0016 'International Tables Vol C Tables 4.2.6.8 and 6.1.1.4'
H H 0.0000 0.0000 'International Tables Vol C Tables 4.2.6.8 and 6.1.1.4'
N N 0.0061 0.0033 'International Tables Vol C Tables 4.2.6.8 and 6.1.1.4'
S S 0.1246 0.1234 'International Tables Vol C Tables 4.2.6.8 and 6.1.1.4'
Cu Cu 0.3201 1.2651 'International Tables Vol C Tables 4.2.6.8 and 6.1.1.4'
Mo Mo -1.6832 0.6857 'International Tables Vol C Tables 4.2.6.8 and 6.1.1.4'

loop_
_geom_angle_atom_site_label_1
_geom_angle_atom_site_label_2
_geom_angle_atom_site_label_3
_geom_angle
_geom_angle_site_symmetry_1
_geom_angle_site_symmetry_3
S2 Mo1 S2 111.19(13) 2_354 .
S2 Mo1 S1 108.73(8) 2_354 .
S2 Mo1 S1 108.24(8) . .
S2 Mo1 S1 108.24(8) 2_354 2_354
S2 Mo1 S1 108.73(8) . 2_354
S1 Mo1 S1 111.73(12) . 2_354
S2 Mo1 Cu1 54.67(6) 2_354 2_354
S2 Mo1 Cu1 125.90(6) . 2_354
S1 Mo1 Cu1 125.86(6) . 2_354
S1 Mo1 Cu1 53.58(6) 2_354 2_354
S2 Mo1 Cu1 125.90(6) 2_354 .
S2 Mo1 Cu1 54.67(6) . .
S1 Mo1 Cu1 53.58(6) . .
S1 Mo1 Cu1 125.86(6) 2_354 .
Cu1 Mo1 Cu1 179.19(6) 2_354 .
S2 Mo1 Cu2 125.56(7) 2_354 .
S2 Mo1 Cu2 54.06(6) . .
S1 Mo1 Cu2 125.70(6) . .
S1 Mo1 Cu2 54.67(6) 2_354 .
Cu1 Mo1 Cu2 89.98(4) 2_354 .
Cu1 Mo1 Cu2 90.02(4) . .
S2 Mo1 Cu2 54.06(6) 2_354 2_354
S2 Mo1 Cu2 125.56(7) . 2_354
S1 Mo1 Cu2 54.67(6) . 2_354
S1 Mo1 Cu2 125.70(6) 2_354 2_354
Cu1 Mo1 Cu2 90.02(4) 2_354 2_354
Cu1 Mo1 Cu2 89.98(4) . 2_354
Cu2 Mo1 Cu2 179.47(6) . 2_354
C2 Cu1 N3 100.0(3) . .
C2 Cu1 S1 119.4(3) . .
N3 Cu1 S1 112.4(2) . .
C2 Cu1 S2 114.9(3) . .
N3 Cu1 S2 104.3(2) . .
S1 Cu1 S2 104.98(8) . .
C2 Cu1 Mo1 138.1(3) . .
N3 Cu1 Mo1 121.3(2) . .
S1 Cu1 Mo1 52.67(6) . .
S2 Cu1 Mo1 52.32(6) . .
N1 Cu2 N4 100.9(3) . 2_464
N1 Cu2 S2 107.8(3) . .
N4 Cu2 S2 119.9(2) 2_464 .
N1 Cu2 S1 129.4(3) . 2_354
N4 Cu2 S1 95.4(2) 2_464 2_354
S2 Cu2 S1 104.53(8) . 2_354
N1 Cu2 Mo1 140.4(3) . .
N4 Cu2 Mo1 118.7(2) 2_464 .
S2 Cu2 Mo1 52.33(6) . .
S1 Cu2 Mo1 52.20(6) 2_354 .
Mo1 S1 Cu1 73.76(7) . .
Mo1 S1 Cu2 73.13(7) . 2_354
Cu1 S1 Cu2 113.51(11) . 2_354
Mo1 S2 Cu2 73.61(7) . .
Mo1 S2 Cu1 73.01(7) . .
Cu2 S2 Cu1 112.93(11) . .
C1 N1 Cu2 171.3(12) 3_364 .
N1 N1 Cu2 171.3(12) 3_364 .
C7 N3 C3 116.6(8) . .
C7 N3 Cu1 121.8(6) . .
C3 N3 Cu1 121.6(6) . .
C13 N4 C14 115.7(8) . .
C13 N4 Cu2 125.1(6) . 2_444
C14 N4 Cu2 118.9(6) . 2_444
N2 C2 Cu1 153.1(3) 2_454 .
C2 C2 Cu1 153.1(3) 2_454 .
N3 C3 C4 124.2(10) . .
N3 C3 H3 117.9 . .
C4 C3 H3 117.9 . .
C5 C4 C3 119.3(9) . .
C5 C4 H4 120.4 . .
C3 C4 H4 120.4 . .
C6 C5 C4 116.7(9) . .
C6 C5 C8 122.6(9) . .
C4 C5 C8 120.7(9) . .
C5 C6 C7 120.5(10) . .
C5 C6 H6 119.8 . .
C7 C6 H6 119.8 . .
N3 C7 C6 122.7(10) . .
N3 C7 H7 118.6 . .
C6 C7 H7 118.6 . .
C5 C8 C9 112.0(8) . .
C5 C8 H8A 109.2 . .
C9 C8 H8A 109.2 . .
C5 C8 H8B 109.2 . .
C9 C8 H8B 109.2 . .
H8A C8 H8B 107.9 . .
C10 C9 C8 112.4(9) . .
C10 C9 H9A 109.1 . .
C8 C9 H9A 109.1 . .
C10 C9 H9B 109.1 . .
C8 C9 H9B 109.1 . .
H9A C9 H9B 107.9 . .
C9 C10 C11 117.5(9) . .
C9 C10 H10A 107.9 . .
C11 C10 H10A 107.9 . .
C9 C10 H10B 107.9 . .
C11 C10 H10B 107.9 . .
H10A C10 H10B 107.2 . .
C12 C11 C15 117.4(9) . .
C12 C11 C10 123.7(9) . .
C15 C11 C10 118.9(8) . .
C11 C12 C13 120.5(9) . .
C11 C12 H12 119.7 . .
C13 C12 H12 119.7 . .
N4 C13 C12 123.8(9) . .
N4 C13 H13 118.1 . .
C12 C13 H13 118.1 . .
N4 C14 C15 124.5(9) . .
N4 C14 H14 117.7 . .
C15 C14 H14 117.7 . .
C11 C15 C14 117.7(9) . .
C11 C15 H15 121.1 . .
C14 C15 H15 121.1 . .
N5 C16 C17 118.2(14) . .
N5 C16 C21 120.2(5) . .
C17 C16 C21 120.0 . .
C18 C17 C16 120.0 . .
C17 C18 C19 120.0 . .
C20 C19 C18 120.0 . .
C19 C20 C21 120.0 . .
C20 C21 C16 120.0 . .
N6 C22 C23 180.000(3) . .

loop_
_geom_bond_atom_site_label_1
_geom_bond_atom_site_label_2
_geom_bond_distance
_geom_bond_site_symmetry_2
Mo1 S2 2.229(2) 2_354
Mo1 S2 2.229(2) .
Mo1 S1 2.230(2) .
Mo1 S1 2.230(2) 2_354
Mo1 Cu1 2.6933(12) 2_354
Mo1 Cu1 2.6933(12) .
Mo1 Cu2 2.7012(11) .
Mo1 Cu2 2.7012(11) 2_354
Cu1 C2 1.973(8) .
Cu1 N3 2.099(7) .
Cu1 S1 2.257(2) .
Cu1 S2 2.297(2) .
Cu2 N1 1.944(8) .
Cu2 N4 2.110(7) 2_464
Cu2 S2 2.280(3) .
Cu2 S1 2.303(2) 2_354
S1 Cu2 2.303(2) 2_354
N1 C1 1.169(17) 3_364
N1 N1 1.169(17) 3_364
N3 C7 1.315(12) .
N3 C3 1.329(12) .
N4 C13 1.326(12) .
N4 C14 1.329(12) .
N4 Cu2 2.110(7) 2_444
C2 N2 1.142(17) 2_454
C2 C2 1.142(17) 2_454
C3 C4 1.375(14) .
C3 H3 0.9500 .
C4 C5 1.371(14) .
C4 H4 0.9500 .
C5 C6 1.371(15) .
C5 C8 1.517(13) .
C6 C7 1.387(15) .
C6 H6 0.9500 .
C7 H7 0.9500 .
C8 C9 1.520(13) .
C8 H8A 0.9900 .
C8 H8B 0.9900 .
C9 C10 1.499(14) .
C9 H9A 0.9900 .
C9 H9B 0.9900 .
C10 C11 1.509(13) .
C10 H10A 0.9900 .
C10 H10B 0.9900 .
C11 C12 1.370(14) .
C11 C15 1.378(13) .
C12 C13 1.378(14) .
C12 H12 0.9500 .
C13 H13 0.9500 .
C14 C15 1.412(13) .
C14 H14 0.9500 .
C15 H15 0.9500 .
N5 C16 1.238(15) .
C16 C17 1.3900 .
C17 C18 1.3900 .
C18 C19 1.3900 .
C19 C20 1.3900 .
C23 C22 1.397(17) .
C22 N6 1.253(17) .
